data_2216405
loop_
_publ_author_name
'Yin, Zhi-Gang'
'Qian, Heng-Yu'
'Chen, Yu-Zhen'
'Feng, Yu-Li'

_publ_section_title
;
 1-(2,4-Dinitrophenyl)-2-(3-phenylallylidene)hydrazine pyridine
 hemisolvate
;
_journal_coeditor_code DN2254
_journal_issue 12
_journal_name_full 'Acta Crystallographica Section E'
_journal_page_first o4625
_journal_page_last o4625
_journal_paper_doi 10.1107/S1600536807055444
_journal_volume 63
_journal_year 2007
_chemical_formula_iupac '2C15 H12 N4 O4, C5 H5 N'
_chemical_formula_moiety '2(C15 H12 N4 O4), C5 H5 N'
_chemical_formula_sum 'C35 H29 N9 O8'
_chemical_formula_weight 703.56
_chemical_name_systematic
;
1-(2,4-Dinitrophenyl)-2-(3-phenylallylidene)hydrazine pyridine solvate
;
_space_group_IT_number 15
_symmetry_cell_setting monoclinic
_symmetry_space_group_name_Hall '-C 2yc'
_symmetry_space_group_name_H-M 'C 1 2/c 1'
_atom_sites_solution_hydrogens geom
_atom_sites_solution_primary direct
_atom_sites_solution_secondary difmap
_cell_angle_alpha 90.00
_cell_angle_beta 104.73(3)
_cell_angle_gamma 90.00
_cell_formula_units_Z 4
_cell_length_a 17.970(4)
_cell_length_b 7.1370(14)
_cell_length_c 26.305(5)
_cell_measurement_reflns_used 1160
_cell_measurement_temperature 298(2)
_cell_measurement_theta_max 25.45
_cell_measurement_theta_min 2.12
_cell_volume 3262.8(12)
_computing_cell_refinement 'SAINT (Bruker, 1998)'
_computing_data_collection 'SMART (Bruker, 1998)'
_computing_data_reduction 'SAINT (Bruker, 1998)'
_computing_molecular_graphics
;
ORTEPIII (Burnett & Johnson, 1996); ORTEP-3 for Windows (Farrugia,
1997)
;
_computing_publication_material SHELXL97
_computing_structure_refinement 'SHELXL97 (Sheldrick, 1997)'
_computing_structure_solution 'SHELXS97 (Sheldrick, 1997)'
_diffrn_ambient_temperature 298(2)
_diffrn_measured_fraction_theta_full 0.988
_diffrn_measured_fraction_theta_max 0.988
_diffrn_measurement_device_type 'Bruker SMART APEX CCD area-detector'
_diffrn_measurement_method '\f and \w scans'
_diffrn_radiation_monochromator graphite
_diffrn_radiation_source 'sealed tube'
_diffrn_radiation_type MoK\a
_diffrn_radiation_wavelength 0.71073
_diffrn_reflns_av_R_equivalents 0.0303
_diffrn_reflns_av_sigmaI/netI 0.0427
_diffrn_reflns_limit_h_max 22
_diffrn_reflns_limit_h_min -22
_diffrn_reflns_limit_k_max 8
_diffrn_reflns_limit_k_min -8
_diffrn_reflns_limit_l_max 32
_diffrn_reflns_limit_l_min -30
_diffrn_reflns_number 7279
_diffrn_reflns_theta_full 26.49
_diffrn_reflns_theta_max 26.49
_diffrn_reflns_theta_min 1.60
_exptl_absorpt_coefficient_mu 0.105
_exptl_absorpt_correction_T_max 0.972
_exptl_absorpt_correction_T_min 0.966
_exptl_absorpt_correction_type multi-scan
_exptl_absorpt_process_details '(SADABS; Bruker, 1998)'
_exptl_crystal_colour red
_exptl_crystal_density_diffrn 1.432
_exptl_crystal_density_method 'not measured'
_exptl_crystal_description block
_exptl_crystal_F_000 1464
_exptl_crystal_size_max 0.27
_exptl_crystal_size_mid 0.23
_exptl_crystal_size_min 0.23
_refine_diff_density_max 0.182
_refine_diff_density_min -0.188
_refine_ls_extinction_method none
_refine_ls_goodness_of_fit_ref 1.126
_refine_ls_hydrogen_treatment constr
_refine_ls_matrix_type full
_refine_ls_number_parameters 236
_refine_ls_number_reflns 3328
_refine_ls_number_restraints 0
_refine_ls_restrained_S_all 1.126
_refine_ls_R_factor_all 0.0943
_refine_ls_R_factor_gt 0.0635
_refine_ls_shift/su_max 0.000
_refine_ls_shift/su_mean 0.000
_refine_ls_structure_factor_coef Fsqd
_refine_ls_weighting_details 'calc w=1/[\s^2^(Fo^2^)+(0.0521P)^2^+1.2883P] where P=(Fo^2^+2Fc^2^)/3'
_refine_ls_weighting_scheme calc
_refine_ls_wR_factor_gt 0.1312
_refine_ls_wR_factor_ref 0.1433
_reflns_number_gt 2372
_reflns_number_total 3328
_reflns_threshold_expression I>2\s(I)
_cod_data_source_file dn2254.cif
_cod_data_source_block I
_cod_depositor_comments
;
The following automatic conversions were performed:
'_symmetry_cell_setting' value 'Monoclinic' changed to 'monoclinic'
according to '/home/saulius/struct/CIF-dictionaries/cif_core.dic'
dictionary named 'cif_core.dic' version 2.4.1 from 2010-06-29.

Automatic conversion script
Id: cif_fix_enum 1527 2010-12-29 10:47:43Z saulius 

The following automatic conversions were performed:

'_symmetry_cell_setting' value 'Monoclinic' changed to 'monoclinic'
according to /home/saulius/struct/CIF-dictionaries/cif_core.dic
dictionary named 'cif_core.dic' version 2.4.1 from 2010-06-29.

Automatic conversion script
Id: cif_fix_values 1715 2011-07-08 13:25:40Z adriana 

2019-10-17
Z value and formula fixed to values more according to usual
chemical conventions.                 miguel
;
_cod_original_formula_sum 'C17.5 H14.5 N4.5 O4'
_cod_original_formula_weight 351.78
_cod_original_formula_moiety 'C15 H12 N4 O4, 0.5C5 H5 N'
_cod_original_formula_iupac 'C15 H12 N4 O4, 0.5C5 H5 N'
_cod_original_formula_units_Z 8
_cod_original_cell_volume 3262.8(11)
_cod_original_sg_symbol_H-M C2/c
_cod_database_code 2216405
_cod_database_fobs_code 2216405

loop_
_symmetry_equiv_pos_as_xyz
'x, y, z'
'-x, y, -z+1/2'
'x+1/2, y+1/2, z'
'-x+1/2, y+1/2, -z+1/2'
'-x, -y, -z'
'x, -y, z-1/2'
'-x+1/2, -y+1/2, -z'
'x+1/2, -y+1/2, z-1/2'

loop_
_atom_site_type_symbol
_atom_site_label
_atom_site_fract_x
_atom_site_fract_y
_atom_site_fract_z
_atom_site_U_iso_or_equiv
_atom_site_adp_type
_atom_site_calc_flag
_atom_site_refinement_flags
_atom_site_occupancy
O O1 0.74691(9) 0.6036(3) 0.22779(7) 0.0714(6) Uani d . 1
O O2 0.63086(9) 0.6562(3) 0.22975(6) 0.0565(5) Uani d . 1
O O3 0.84516(12) 0.7909(4) 0.08715(10) 0.0985(8) Uani d . 1
O O4 0.77336(12) 0.9361(3) 0.02160(8) 0.0815(7) Uani d . 1
N N1 0.68219(10) 0.6592(3) 0.20666(7) 0.0457(5) Uani d . 1
N N2 0.78311(14) 0.8491(3) 0.06274(10) 0.0637(6) Uani d . 1
N N3 0.52874(9) 0.7524(3) 0.14416(7) 0.0447(5) Uani d . 1
H H3 0.5347 0.7200 0.1764 0.054 Uiso calc R 1
N N4 0.45643(10) 0.7859(3) 0.11322(7) 0.0478(5) Uani d . 1
N N5 0.5000 -0.0289(4) 0.2500 0.0600(8) Uani d S 1
C C1 0.59055(12) 0.7698(3) 0.12459(9) 0.0391(5) Uani d . 1
C C2 0.66606(12) 0.7276(3) 0.15397(8) 0.0386(5) Uani d . 1
C C3 0.72816(12) 0.7493(3) 0.13259(9) 0.0441(6) Uani d . 1
H H3A 0.7775 0.7186 0.1521 0.053 Uiso calc R 1
C C4 0.71660(13) 0.8154(3) 0.08307(9) 0.0455(6) Uani d . 1
C C5 0.64336(14) 0.8555(3) 0.05233(9) 0.0482(6) Uani d . 1
H H5 0.6365 0.8991 0.0181 0.058 Uiso calc R 1
C C6 0.58213(13) 0.8303(3) 0.07269(9) 0.0441(6) Uani d . 1
H H6 0.5330 0.8539 0.0517 0.053 Uiso calc R 1
C C7 0.40318(12) 0.7550(3) 0.13646(9) 0.0455(6) Uani d . 1
H H7 0.4160 0.7122 0.1710 0.055 Uiso calc R 1
C C8 0.32407(12) 0.7854(3) 0.11005(9) 0.0453(6) Uani d . 1
H H8 0.3116 0.8288 0.0756 0.054 Uiso calc R 1
C C9 0.26760(12) 0.7532(3) 0.13355(9) 0.0408(5) Uani d . 1
H H9 0.2826 0.7125 0.1682 0.049 Uiso calc R 1
C C10 0.18547(11) 0.7746(3) 0.11100(8) 0.0360(5) Uani d . 1
C C11 0.15505(12) 0.8241(3) 0.05934(9) 0.0443(6) Uani d . 1
H H11 0.1878 0.8455 0.0377 0.053 Uiso calc R 1
C C12 0.07709(13) 0.8425(3) 0.03930(10) 0.0509(6) Uani d . 1
H H12 0.0574 0.8765 0.0043 0.061 Uiso calc R 1
C C13 0.02810(13) 0.8108(4) 0.07090(10) 0.0538(7) Uani d . 1
H H13 -0.0248 0.8228 0.0573 0.065 Uiso calc R 1
C C14 0.05713(13) 0.7617(4) 0.12213(10) 0.0511(6) Uani d . 1
H H14 0.0241 0.7405 0.1436 0.061 Uiso calc R 1
C C15 0.13524(12) 0.7434(3) 0.14219(9) 0.0434(6) Uani d . 1
H H15 0.1546 0.7095 0.1772 0.052 Uiso calc R 1
C C17 0.5000 0.3582(5) 0.2500 0.0517(9) Uani d S 1
H H17 0.5000 0.4885 0.2500 0.062 Uiso calc SR 1
C C18 0.56730(13) 0.2605(4) 0.26336(9) 0.0539(7) Uani d . 1
H H18 0.6142 0.3230 0.2727 0.065 Uiso calc R 1
C C19 0.56465(13) 0.0702(4) 0.26284(10) 0.0557(7) Uani d . 1
H H19 0.6110 0.0053 0.2720 0.067 Uiso calc R 1

loop_
_atom_site_aniso_label
_atom_site_aniso_U_11
_atom_site_aniso_U_22
_atom_site_aniso_U_33
_atom_site_aniso_U_12
_atom_site_aniso_U_13
_atom_site_aniso_U_23
O1 0.0396(10) 0.1113(17) 0.0603(11) 0.0149(10) 0.0073(9) 0.0132(11)
O2 0.0419(9) 0.0822(14) 0.0499(10) 0.0000(9) 0.0198(8) 0.0096(9)
O3 0.0558(13) 0.130(2) 0.127(2) 0.0015(13) 0.0540(14) 0.0153(16)
O4 0.1057(16) 0.0824(15) 0.0755(14) -0.0282(12) 0.0583(13) -0.0061(12)
N1 0.0336(10) 0.0547(13) 0.0491(12) -0.0027(9) 0.0109(9) -0.0006(10)
N2 0.0654(16) 0.0642(16) 0.0760(17) -0.0164(13) 0.0448(14) -0.0116(13)
N3 0.0313(10) 0.0592(13) 0.0442(11) -0.0005(9) 0.0108(8) 0.0028(9)
N4 0.0327(10) 0.0595(14) 0.0498(12) -0.0014(9) 0.0082(9) -0.0032(10)
N5 0.0417(17) 0.060(2) 0.078(2) 0.000 0.0158(15) 0.000
C1 0.0364(12) 0.0363(13) 0.0463(13) -0.0034(10) 0.0137(10) -0.0058(10)
C2 0.0359(12) 0.0400(13) 0.0416(12) -0.0038(10) 0.0129(10) -0.0017(10)
C3 0.0346(12) 0.0441(14) 0.0559(15) -0.0021(10) 0.0156(11) -0.0084(11)
C4 0.0481(14) 0.0398(14) 0.0565(15) -0.0089(11) 0.0275(12) -0.0078(11)
C5 0.0606(16) 0.0451(15) 0.0426(13) -0.0076(12) 0.0198(12) -0.0032(11)
C6 0.0422(13) 0.0454(14) 0.0442(13) -0.0032(11) 0.0103(10) -0.0028(11)
C7 0.0357(12) 0.0506(15) 0.0498(14) -0.0024(11) 0.0101(11) -0.0034(12)
C8 0.0355(12) 0.0523(16) 0.0464(13) -0.0040(11) 0.0073(10) -0.0019(11)
C9 0.0379(12) 0.0444(14) 0.0386(12) -0.0004(10) 0.0067(10) -0.0016(10)
C10 0.0334(11) 0.0334(12) 0.0405(12) -0.0022(9) 0.0085(9) -0.0021(10)
C11 0.0389(12) 0.0445(14) 0.0504(14) -0.0009(10) 0.0133(10) 0.0059(11)
C12 0.0431(13) 0.0526(16) 0.0515(14) 0.0029(12) 0.0022(11) 0.0111(12)
C13 0.0320(12) 0.0588(17) 0.0671(17) 0.0021(11) 0.0063(12) -0.0009(13)
C14 0.0408(13) 0.0570(17) 0.0606(16) -0.0016(12) 0.0222(12) -0.0064(13)
C15 0.0389(12) 0.0505(15) 0.0422(13) -0.0017(11) 0.0127(10) -0.0022(11)
C17 0.053(2) 0.057(2) 0.046(2) 0.000 0.0150(16) 0.000
C18 0.0394(13) 0.0649(19) 0.0561(16) -0.0073(13) 0.0099(12) 0.0081(13)
C19 0.0351(13) 0.069(2) 0.0623(17) 0.0045(13) 0.0117(12) 0.0127(14)

loop_
_atom_type_symbol
_atom_type_description
_atom_type_scat_dispersion_real
_atom_type_scat_dispersion_imag
_atom_type_scat_source
C C 0.0033 0.0016 'International Tables Vol C Tables 4.2.6.8 and 6.1.1.4'
H H 0.0000 0.0000 'International Tables Vol C Tables 4.2.6.8 and 6.1.1.4'
N N 0.0061 0.0033 'International Tables Vol C Tables 4.2.6.8 and 6.1.1.4'
O O 0.0106 0.0060 'International Tables Vol C Tables 4.2.6.8 and 6.1.1.4'

loop_
_geom_angle_atom_site_label_1
_geom_angle_atom_site_label_2
_geom_angle_atom_site_label_3
_geom_angle_site_symmetry_1
_geom_angle_site_symmetry_3
_geom_angle
O1 N1 O2 . . 121.2(2)
O1 N1 C2 . . 119.20(18)
O2 N1 C2 . . 119.59(18)
O3 N2 O4 . . 123.4(2)
O3 N2 C4 . . 118.9(3)
O4 N2 C4 . . 117.8(3)
C1 N3 N4 . . 120.60(19)
C1 N3 H3 . . 119.7
N4 N3 H3 . . 119.7
C7 N4 N3 . . 113.50(19)
C19 N5 C19 . 2_655 115.7(3)
N3 C1 C6 . . 120.4(2)
N3 C1 C2 . . 122.9(2)
C6 C1 C2 . . 116.67(19)
C3 C2 C1 . . 121.1(2)
C3 C2 N1 . . 116.63(19)
C1 C2 N1 . . 122.24(18)
C4 C3 C2 . . 119.3(2)
C4 C3 H3A . . 120.3
C2 C3 H3A . . 120.3
C3 C4 C5 . . 121.6(2)
C3 C4 N2 . . 118.4(2)
C5 C4 N2 . . 120.0(2)
C6 C5 C4 . . 119.2(2)
C6 C5 H5 . . 120.4
C4 C5 H5 . . 120.4
C5 C6 C1 . . 121.9(2)
C5 C6 H6 . . 119.0
C1 C6 H6 . . 119.0
N4 C7 C8 . . 120.9(2)
N4 C7 H7 . . 119.6
C8 C7 H7 . . 119.6
C9 C8 C7 . . 121.8(2)
C9 C8 H8 . . 119.1
C7 C8 H8 . . 119.1
C8 C9 C10 . . 127.3(2)
C8 C9 H9 . . 116.4
C10 C9 H9 . . 116.4
C11 C10 C15 . . 118.2(2)
C11 C10 C9 . . 122.5(2)
C15 C10 C9 . . 119.3(2)
C12 C11 C10 . . 121.0(2)
C12 C11 H11 . . 119.5
C10 C11 H11 . . 119.5
C11 C12 C13 . . 120.0(2)
C11 C12 H12 . . 120.0
C13 C12 H12 . . 120.0
C14 C13 C12 . . 119.9(2)
C14 C13 H13 . . 120.1
C12 C13 H13 . . 120.1
C13 C14 C15 . . 120.1(2)
C13 C14 H14 . . 120.0
C15 C14 H14 . . 120.0
C14 C15 C10 . . 120.9(2)
C14 C15 H15 . . 119.5
C10 C15 H15 . . 119.5
C18 C17 C18 2_655 . 118.4(4)
C18 C17 H17 2_655 . 120.8
C18 C17 H17 . . 120.8
C19 C18 C17 . . 118.8(3)
C19 C18 H18 . . 120.6
C17 C18 H18 . . 120.6
N5 C19 C18 . . 124.1(3)
N5 C19 H19 . . 117.9
C18 C19 H19 . . 117.9

loop_
_geom_bond_atom_site_label_1
_geom_bond_atom_site_label_2
_geom_bond_site_symmetry_2
_geom_bond_distance
O1 N1 . 1.221(2)
O2 N1 . 1.227(2)
O3 N2 . 1.210(3)
O4 N2 . 1.221(3)
N1 C2 . 1.428(3)
N2 C4 . 1.448(3)
N3 C1 . 1.343(3)
N3 N4 . 1.368(2)
N3 H3 . 0.8600
N4 C7 . 1.279(3)
N5 C19 . 1.328(3)
N5 C19 2_655 1.328(3)
C1 C6 . 1.403(3)
C1 C2 . 1.413(3)
C2 C3 . 1.380(3)
C3 C4 . 1.351(3)
C3 H3A . 0.9300
C4 C5 . 1.388(3)
C5 C6 . 1.353(3)
C5 H5 . 0.9300
C6 H6 . 0.9300
C7 C8 . 1.431(3)
C7 H7 . 0.9300
C8 C9 . 1.336(3)
C8 H8 . 0.9300
C9 C10 . 1.452(3)
C9 H9 . 0.9300
C10 C11 . 1.376(3)
C10 C15 . 1.383(3)
C11 C12 . 1.372(3)
C11 H11 . 0.9300
C12 C13 . 1.375(3)
C12 H12 . 0.9300
C13 C14 . 1.361(3)
C13 H13 . 0.9300
C14 C15 . 1.374(3)
C14 H14 . 0.9300
C15 H15 . 0.9300
C17 C18 2_655 1.362(3)
C17 C18 . 1.362(3)
C17 H17 . 0.9300
C18 C19 . 1.359(4)
C18 H18 . 0.9300
C19 H19 . 0.9300

loop_
_geom_hbond_atom_site_label_D
_geom_hbond_atom_site_label_H
_geom_hbond_atom_site_label_A
_geom_hbond_distance_DH
_geom_hbond_distance_HA
_geom_hbond_distance_DA
_geom_hbond_angle_DHA
C18 H18 O2 0.93 2.68 3.252(3) 120.3
N3 H3 O2 0.86 1.98 2.609(3) 128.9
